data_7111532
loop_
_publ_author_name
'Boissel, Valerie'
'Simpkins, Nigel S.'
'Bhalay, Gurdip'
'Blake, Alexander J.'
'Lewis, William'

_publ_section_title
;
 Bridgehead enolates and bridgehead alkenes in a welwistatin model series
;
_journal_issue 11
_journal_name_full 'Chemical Communications'
_journal_page_first 1398
_journal_page_last 1400
_journal_paper_doi 10.1039/b820674k
_journal_year 2009
_chemical_formula_moiety 'C19 H23 N O Si'
_chemical_formula_sum 'C19 H23 N O Si'
_chemical_formula_weight 309.47
_chemical_name_systematic
;
?
;
_space_group_IT_number 33
_symmetry_cell_setting orthorhombic
_symmetry_space_group_name_Hall 'P 2c -2n'
_symmetry_space_group_name_H-M 'P n a 21'
_atom_sites_solution_hydrogens 'Me H atoms from delta-F; others placed geometrically'
_atom_sites_solution_primary direct
_audit_creation_method 'enCIFer editing of SHELXL97 CIF output'
_cell_angle_alpha 90.00
_cell_angle_beta 90.00
_cell_angle_gamma 90.00
_cell_formula_units_Z 4
_cell_length_a 23.565(2)
_cell_length_b 10.8079(10)
_cell_length_c 6.5185(6)
_cell_measurement_reflns_used 3122
_cell_measurement_temperature 150(2)
_cell_measurement_theta_max 26.9
_cell_measurement_theta_min 2.5
_cell_volume 1660.2(3)
_computing_cell_refinement 'Bruker SAINT version 6.36A (Bruker, 2002)'
_computing_data_collection 'Bruker SMART version 5.624 (Bruker, 2001)'
_computing_data_reduction 'Bruker SAINT; SHELXTL (Sheldrick, 2008)'
_computing_molecular_graphics ' ?'
_computing_publication_material 'enCIFer (Allen et al., 2004); PLATON (Spek,2003)'
_computing_structure_refinement 'SHELXL97 (Sheldrick, 2008)'
_computing_structure_solution 'SHELXS97 (Sheldrick, 2008)'
_diffrn_ambient_temperature 150(2)
_diffrn_measured_fraction_theta_full 0.998
_diffrn_measured_fraction_theta_max 0.998
_diffrn_measurement_device_type 'Bruker SMART1000 CCD area detector'
_diffrn_measurement_method omega
_diffrn_radiation_monochromator graphite
_diffrn_radiation_source 'sealed tube'
_diffrn_radiation_type MoK\a
_diffrn_radiation_wavelength 0.71073
_diffrn_reflns_av_R_equivalents 0.039
_diffrn_reflns_av_sigmaI/netI 0.054
_diffrn_reflns_limit_h_max 30
_diffrn_reflns_limit_h_min -27
_diffrn_reflns_limit_k_max 7
_diffrn_reflns_limit_k_min -14
_diffrn_reflns_limit_l_max 8
_diffrn_reflns_limit_l_min -8
_diffrn_reflns_number 10391
_diffrn_reflns_theta_full 27.50
_diffrn_reflns_theta_max 27.50
_diffrn_reflns_theta_min 2.07
_diffrn_standards_decay_% 0
_diffrn_standards_number 0
_exptl_absorpt_coefficient_mu 0.143
_exptl_absorpt_correction_type none
_exptl_crystal_colour colourless
_exptl_crystal_density_diffrn 1.238
_exptl_crystal_density_method 'not measured'
_exptl_crystal_description lath
_exptl_crystal_F_000 664
_exptl_crystal_size_max 0.41
_exptl_crystal_size_mid 0.17
_exptl_crystal_size_min 0.04
_refine_diff_density_max 0.21
_refine_diff_density_min -0.20
_refine_diff_density_rms 0.04
_refine_ls_abs_structure_details 'Flack H D (1983), Acta Cryst. A39, 876-881'
_refine_ls_abs_structure_Flack 0.38(11)
_refine_ls_extinction_method none
_refine_ls_goodness_of_fit_ref 0.93
_refine_ls_hydrogen_treatment 'rigid rotor; riding model'
_refine_ls_matrix_type full
_refine_ls_number_parameters 204
_refine_ls_number_reflns 3751
_refine_ls_number_restraints 1
_refine_ls_restrained_S_all 0.93
_refine_ls_R_factor_all 0.0502
_refine_ls_R_factor_gt 0.0349
_refine_ls_shift/su_max 0.001
_refine_ls_shift/su_mean 0.000
_refine_ls_structure_factor_coef Fsqd
_refine_ls_weighting_details 'calc w=1/[\s^2^(Fo^2^)+(0.034P)^2^] where P=(Fo^2^+2Fc^2^)/3'
_refine_ls_weighting_scheme calc
_refine_ls_wR_factor_gt 0.0694
_refine_ls_wR_factor_ref 0.0741
_reflns_number_gt 2929
_reflns_number_total 3751
_reflns_threshold_expression >2sigma(I)
_cod_data_source_file b820674ksup1.cif
_cod_data_source_block 19
_cod_original_cell_volume 1660.2(4)
_cod_database_code 7111532

loop_
_symmetry_equiv_pos_as_xyz
'x, y, z'
'-x, -y, z+1/2'
'x+1/2, -y+1/2, z'
'-x+1/2, y+1/2, z+1/2'

loop_
_atom_site_label
_atom_site_type_symbol
_atom_site_fract_x
_atom_site_fract_y
_atom_site_fract_z
_atom_site_U_iso_or_equiv
_atom_site_adp_type
_atom_site_occupancy
_atom_site_symmetry_multiplicity
_atom_site_calc_flag
_atom_site_refinement_flags
N1 N 1.02117(6) 0.86689(14) -0.0810(3) 0.0260(4) Uani 1 1 d .
C2 C 1.03563(7) 0.81649(16) 0.1053(3) 0.0243(4) Uani 1 1 d .
C3 C 1.08427(8) 0.82809(19) 0.2267(4) 0.0306(5) Uani 1 1 d .
H3 H 1.1149 0.8798 0.1864 0.037 Uiso 1 1 calc R
C4 C 1.08605(8) 0.76177(19) 0.4069(3) 0.0337(5) Uani 1 1 d .
H4 H 1.1194 0.7651 0.4886 0.040 Uiso 1 1 calc R
C5 C 1.04020(7) 0.68944(19) 0.4738(3) 0.0288(5) Uani 1 1 d .
H5 H 1.0426 0.6470 0.6011 0.035 Uiso 1 1 calc R
C6 C 0.99156(7) 0.67931(17) 0.3559(3) 0.0226(4) Uani 1 1 d .
C7 C 0.99024(7) 0.73963(17) 0.1660(3) 0.0212(4) Uani 1 1 d .
C8 C 0.94818(7) 0.74212(17) 0.0065(3) 0.0211(4) Uani 1 1 d .
C9 C 0.96866(7) 0.82209(18) -0.1385(3) 0.0246(4) Uani 1 1 d .
H9 H 0.9494 0.8438 -0.2614 0.030 Uiso 1 1 calc R
C10 C 1.05478(9) 0.95789(19) -0.1927(3) 0.0360(5) Uani 1 1 d .
H10A H 1.0946 0.9318 -0.1947 0.054 Uiso 1 1 calc R
H10B H 1.0517 1.0385 -0.1247 0.054 Uiso 1 1 calc R
H10C H 1.0407 0.9645 -0.3337 0.054 Uiso 1 1 calc R
C11 C 0.89834(7) 0.65476(18) -0.0127(3) 0.0235(4) Uani 1 1 d .
H11A H 0.9134 0.5700 -0.0314 0.028 Uiso 1 1 calc R
H11B H 0.8774 0.6765 -0.1393 0.028 Uiso 1 1 calc R
C12 C 0.85431(7) 0.65160(17) 0.1711(3) 0.0222(4) Uani 1 1 d .
C13 C 0.88677(7) 0.69837(18) 0.3549(3) 0.0216(4) Uani 1 1 d .
C14 C 0.93715(7) 0.61785(18) 0.4059(3) 0.0234(4) Uani 1 1 d .
C15 C 0.92498(8) 0.49984(18) 0.4400(3) 0.0299(5) Uani 1 1 d .
H15 H 0.9537 0.4419 0.4746 0.036 Uiso 1 1 calc R
C16 C 0.86364(8) 0.46112(19) 0.4216(4) 0.0361(5) Uani 1 1 d .
H16A H 0.8423 0.4908 0.5428 0.043 Uiso 1 1 calc R
H16B H 0.8612 0.3697 0.4187 0.043 Uiso 1 1 calc R
C17 C 0.83657(8) 0.51486(18) 0.2235(3) 0.0273(4) Uani 1 1 d .
H17A H 0.7948 0.5116 0.2377 0.033 Uiso 1 1 calc R
H17B H 0.8471 0.4611 0.1065 0.033 Uiso 1 1 calc R
O18 O 0.87523(5) 0.79197(12) 0.4515(2) 0.0273(3) Uani 1 1 d .
Si19 Si 0.790162(19) 0.75034(6) 0.10449(10) 0.02446(12) Uani 1 1 d .
C20 C 0.75007(8) 0.6659(2) -0.1017(4) 0.0399(6) Uani 1 1 d .
H20A H 0.7191 0.7182 -0.1518 0.060 Uiso 1 1 calc R
H20B H 0.7344 0.5890 -0.0455 0.060 Uiso 1 1 calc R
H20C H 0.7758 0.6465 -0.2153 0.060 Uiso 1 1 calc R
C21 C 0.81320(8) 0.90363(19) 0.0031(4) 0.0360(5) Uani 1 1 d .
H21A H 0.7800 0.9571 -0.0149 0.054 Uiso 1 1 calc R
H21B H 0.8322 0.8922 -0.1294 0.054 Uiso 1 1 calc R
H21C H 0.8396 0.9422 0.1002 0.054 Uiso 1 1 calc R
C22 C 0.74239(8) 0.7716(2) 0.3305(3) 0.0345(5) Uani 1 1 d .
H22A H 0.7081 0.8162 0.2879 0.052 Uiso 1 1 calc R
H22B H 0.7622 0.8194 0.4364 0.052 Uiso 1 1 calc R
H22C H 0.7318 0.6906 0.3858 0.052 Uiso 1 1 calc R

loop_
_atom_site_aniso_label
_atom_site_aniso_U_11
_atom_site_aniso_U_22
_atom_site_aniso_U_33
_atom_site_aniso_U_23
_atom_site_aniso_U_13
_atom_site_aniso_U_12
N1 0.0245(8) 0.0247(9) 0.0288(9) 0.0044(8) 0.0054(7) -0.0009(7)
C2 0.0231(9) 0.0219(9) 0.0279(10) -0.0027(11) 0.0034(9) 0.0055(8)
C3 0.0206(10) 0.0334(13) 0.0378(13) -0.0037(10) 0.0031(9) 0.0007(9)
C4 0.0201(9) 0.0445(13) 0.0367(12) -0.0055(11) -0.0053(9) 0.0054(9)
C5 0.0254(10) 0.0345(12) 0.0264(11) -0.0004(9) -0.0004(9) 0.0091(9)
C6 0.0234(9) 0.0202(10) 0.0242(10) -0.0011(8) 0.0033(8) 0.0071(8)
C7 0.0186(9) 0.0217(10) 0.0231(11) -0.0038(8) 0.0020(7) 0.0043(8)
C8 0.0221(9) 0.0213(10) 0.0200(9) -0.0006(8) 0.0038(7) 0.0039(8)
C9 0.0242(9) 0.0265(11) 0.0230(10) -0.0021(9) 0.0012(8) 0.0024(8)
C10 0.0365(11) 0.0306(12) 0.0409(13) 0.0061(10) 0.0081(10) -0.0078(10)
C11 0.0243(9) 0.0233(11) 0.0230(11) -0.0024(9) -0.0009(8) 0.0007(8)
C12 0.0222(9) 0.0214(10) 0.0229(10) -0.0012(8) 0.0006(7) -0.0004(8)
C13 0.0205(9) 0.0218(10) 0.0227(10) 0.0053(9) 0.0043(8) -0.0022(8)
C14 0.0251(9) 0.0269(10) 0.0183(10) 0.0013(8) -0.0002(8) 0.0050(8)
C15 0.0359(11) 0.0268(11) 0.0271(11) 0.0041(9) -0.0019(9) 0.0064(9)
C16 0.0428(12) 0.0257(11) 0.0399(12) 0.0092(10) -0.0002(10) -0.0072(10)
C17 0.0247(10) 0.0238(11) 0.0333(11) 0.0021(10) 0.0023(9) -0.0024(8)
O18 0.0263(7) 0.0272(7) 0.0283(8) -0.0062(7) 0.0002(6) 0.0030(6)
Si19 0.0204(2) 0.0264(3) 0.0265(2) 0.0002(3) -0.0019(2) 0.0016(2)
C20 0.0334(11) 0.0444(14) 0.0418(14) -0.0053(12) -0.0094(10) 0.0017(11)
C21 0.0315(11) 0.0317(12) 0.0447(13) 0.0078(11) -0.0047(10) 0.0054(9)
C22 0.0244(10) 0.0417(14) 0.0374(12) -0.0013(11) 0.0022(9) 0.0055(9)

loop_
_atom_type_symbol
_atom_type_description
_atom_type_scat_dispersion_real
_atom_type_scat_dispersion_imag
_atom_type_scat_source
C C 0.0033 0.0016 'International Tables Vol C Tables 4.2.6.8 and 6.1.1.4'
H H 0.0000 0.0000 'International Tables Vol C Tables 4.2.6.8 and 6.1.1.4'
N N 0.0061 0.0033 'International Tables Vol C Tables 4.2.6.8 and 6.1.1.4'
O O 0.0106 0.0060 'International Tables Vol C Tables 4.2.6.8 and 6.1.1.4'
Si Si 0.0817 0.0704 'International Tables Vol C Tables 4.2.6.8 and 6.1.1.4'

loop_
_geom_angle_atom_site_label_1
_geom_angle_atom_site_label_2
_geom_angle_atom_site_label_3
_geom_angle
C2 N1 C9 108.85(15)
C2 N1 C10 125.05(16)
C9 N1 C10 126.02(17)
N1 C2 C3 131.90(18)
N1 C2 C7 107.04(16)
C3 C2 C7 121.05(19)
C4 C3 C2 117.45(19)
C4 C3 H3 121.3
C2 C3 H3 121.3
C3 C4 C5 122.13(19)
C3 C4 H4 118.9
C5 C4 H4 118.9
C6 C5 C4 120.61(19)
C6 C5 H5 119.7
C4 C5 H5 119.7
C5 C6 C7 118.20(17)
C5 C6 C14 129.07(18)
C7 C6 C14 112.63(16)
C6 C7 C2 120.34(17)
C6 C7 C8 131.62(17)
C2 C7 C8 108.02(17)
C9 C8 C7 105.56(16)
C9 C8 C11 127.68(18)
C7 C8 C11 125.73(17)
C8 C9 N1 110.50(17)
C8 C9 H9 124.8
N1 C9 H9 124.8
N1 C10 H10A 109.5
N1 C10 H10B 109.5
H10A C10 H10B 109.5
N1 C10 H10C 109.5
H10A C10 H10C 109.5
H10B C10 H10C 109.5
C8 C11 C12 117.36(15)
C8 C11 H11A 108.0
C12 C11 H11A 108.0
C8 C11 H11B 108.0
C12 C11 H11B 108.0
H11A C11 H11B 107.2
C13 C12 C17 106.09(15)
C13 C12 C11 105.13(13)
C17 C12 C11 110.99(15)
C13 C12 Si19 113.36(13)
C17 C12 Si19 111.45(12)
C11 C12 Si19 109.63(12)
O18 C13 C12 125.01(16)
O18 C13 C14 122.59(16)
C12 C13 C14 112.38(16)
C15 C14 C6 130.99(17)
C15 C14 C13 114.92(16)
C6 C14 C13 111.96(15)
C14 C15 C16 117.42(17)
C14 C15 H15 121.3
C16 C15 H15 121.3
C15 C16 C17 110.83(17)
C15 C16 H16A 109.5
C17 C16 H16A 109.5
C15 C16 H16B 109.5
C17 C16 H16B 109.5
H16A C16 H16B 108.1
C16 C17 C12 115.00(16)
C16 C17 H17A 108.5
C12 C17 H17A 108.5
C16 C17 H17B 108.5
C12 C17 H17B 108.5
H17A C17 H17B 107.5
C21 Si19 C22 110.21(10)
C21 Si19 C20 108.93(11)
C22 Si19 C20 108.72(9)
C21 Si19 C12 110.39(8)
C22 Si19 C12 111.61(9)
C20 Si19 C12 106.88(9)
Si19 C20 H20A 109.5
Si19 C20 H20B 109.5
H20A C20 H20B 109.5
Si19 C20 H20C 109.5
H20A C20 H20C 109.5
H20B C20 H20C 109.5
Si19 C21 H21A 109.5
Si19 C21 H21B 109.5
H21A C21 H21B 109.5
Si19 C21 H21C 109.5
H21A C21 H21C 109.5
H21B C21 H21C 109.5
Si19 C22 H22A 109.5
Si19 C22 H22B 109.5
H22A C22 H22B 109.5
Si19 C22 H22C 109.5
H22A C22 H22C 109.5
H22B C22 H22C 109.5

loop_
_geom_bond_atom_site_label_1
_geom_bond_atom_site_label_2
_geom_bond_distance
N1 C2 1.374(2)
N1 C9 1.381(2)
N1 C10 1.458(2)
C2 C3 1.398(3)
C2 C7 1.411(2)
C3 C4 1.376(3)
C3 H3 0.9500
C4 C5 1.403(3)
C4 H4 0.9500
C5 C6 1.384(2)
C5 H5 0.9500
C6 C7 1.400(3)
C6 C14 1.480(2)
C7 C8 1.436(2)
C8 C9 1.369(3)
C8 C11 1.512(2)
C9 H9 0.9500
C10 H10A 0.9800
C10 H10B 0.9800
C10 H10C 0.9800
C11 C12 1.585(3)
C11 H11A 0.9900
C11 H11B 0.9900
C12 C13 1.509(3)
C12 C17 1.573(3)
C12 Si19 1.9006(18)
C13 O18 1.222(2)
C13 C14 1.509(2)
C14 C15 1.326(3)
C15 C16 1.510(3)
C15 H15 0.9500
C16 C17 1.553(3)
C16 H16A 0.9900
C16 H16B 0.9900
C17 H17A 0.9900
C17 H17B 0.9900
Si19 C21 1.864(2)
Si19 C22 1.868(2)
Si19 C20 1.879(2)
C20 H20A 0.9800
C20 H20B 0.9800
C20 H20C 0.9800
C21 H21A 0.9800
C21 H21B 0.9800
C21 H21C 0.9800
C22 H22A 0.9800
C22 H22B 0.9800
C22 H22C 0.9800

loop_
_geom_torsion_atom_site_label_1
_geom_torsion_atom_site_label_2
_geom_torsion_atom_site_label_3
_geom_torsion_atom_site_label_4
_geom_torsion
C9 N1 C2 C3 177.8(2)
C10 N1 C2 C3 -5.3(3)
C9 N1 C2 C7 -0.86(19)
C10 N1 C2 C7 176.08(17)
N1 C2 C3 C4 -178.49(19)
C7 C2 C3 C4 0.0(3)
C2 C3 C4 C5 -3.0(3)
C3 C4 C5 C6 2.0(3)
C4 C5 C6 C7 2.1(3)
C4 C5 C6 C14 -173.98(18)
C5 C6 C7 C2 -5.0(3)
C14 C6 C7 C2 171.70(16)
C5 C6 C7 C8 176.50(19)
C14 C6 C7 C8 -6.8(3)
N1 C2 C7 C6 -177.13(16)
C3 C2 C7 C6 4.0(3)
N1 C2 C7 C8 1.7(2)
C3 C2 C7 C8 -177.15(17)
C6 C7 C8 C9 176.76(18)
C2 C7 C8 C9 -1.9(2)
C6 C7 C8 C11 -14.2(3)
C2 C7 C8 C11 167.20(16)
C7 C8 C9 N1 1.4(2)
C11 C8 C9 N1 -167.42(16)
C2 N1 C9 C8 -0.3(2)
C10 N1 C9 C8 -177.24(17)
C9 C8 C11 C12 -133.67(19)
C7 C8 C11 C12 59.7(2)
C8 C11 C12 C13 -23.1(2)
C8 C11 C12 C17 -137.40(17)
C8 C11 C12 Si19 99.05(16)
C17 C12 C13 O18 -124.67(19)
C11 C12 C13 O18 117.68(19)
Si19 C12 C13 O18 -2.0(2)
C17 C12 C13 C14 56.84(18)
C11 C12 C13 C14 -60.81(19)
Si19 C12 C13 C14 179.46(12)
C5 C6 C14 C15 -64.6(3)
C7 C6 C14 C15 119.1(2)
C5 C6 C14 C13 133.2(2)
C7 C6 C14 C13 -43.1(2)
O18 C13 C14 C15 124.7(2)
C12 C13 C14 C15 -56.8(2)
O18 C13 C14 C6 -70.0(2)
C12 C13 C14 C6 108.50(17)
C6 C14 C15 C16 -161.2(2)
C13 C14 C15 C16 0.6(3)
C14 C15 C16 C17 46.2(3)
C15 C16 C17 C12 -40.1(2)
C13 C12 C17 C16 -8.9(2)
C11 C12 C17 C16 104.81(19)
Si19 C12 C17 C16 -132.70(15)
C13 C12 Si19 C21 69.46(15)
C17 C12 Si19 C21 -170.94(14)
C11 C12 Si19 C21 -47.66(15)
C13 C12 Si19 C22 -53.47(15)
C17 C12 Si19 C22 66.13(15)
C11 C12 Si19 C22 -170.59(12)
C13 C12 Si19 C20 -172.22(13)
C17 C12 Si19 C20 -52.62(15)
C11 C12 Si19 C20 70.66(14)
